data_1535770
loop_
_publ_author_name
'Dickens, P.G.'
'Hurditch, R.J.'

_publ_section_title
;
 X-ray and neutron diffraction studies of a tetragonal hydrogen bronze =
 Hx W O3
;
_journal_name_full 'Nature (London)'
_journal_page_first 1266
_journal_page_last 1267
_journal_volume 215
_journal_year 1967
_chemical_formula_sum 'H0.23 O3 W'
_chemical_name_systematic 'H0.23 W O3'
_space_group_IT_number 129
_symmetry_space_group_name_Hall 'P 4ab 2ab -1ab'
_symmetry_space_group_name_H-M 'P 4/n m m :1'
_cell_angle_alpha 90
_cell_angle_beta 90
_cell_angle_gamma 90
_cell_formula_units_Z 2
_cell_length_a 5.2285
_cell_length_b 5.2285
_cell_length_c 3.881
_cell_volume 106.096
_citation_journal_id_ASTM NATUAS
_cod_data_source_file Dickens_NATUAS_1967_1632.cif
_cod_data_source_block H0.23O3W1
_cod_original_cell_volume 106.0957
_cod_original_sg_symbol_Hall '-P 4a 2a (x-1/4,y+1/4,z)'
_cod_original_formula_sum 'H0.23 O3 W1'
_cod_database_code 1535770

loop_
_symmetry_equiv_pos_as_xyz
x,y,z
-y+1/2,x+1/2,z
-x,-y,z
y+1/2,-x+1/2,z
x+1/2,-y+1/2,-z
y,x,-z
-x+1/2,y+1/2,-z
-y,-x,-z
-x+1/2,-y+1/2,-z
y,-x,-z
x+1/2,y+1/2,-z
-y,x,-z
-x,y,z
-y+1/2,-x+1/2,z
x,-y,z
y+1/2,x+1/2,z

loop_
_atom_site_label
_atom_site_type_symbol
_atom_site_fract_x
_atom_site_fract_y
_atom_site_fract_z
_atom_site_occupancy
_atom_site_U_iso_or_equiv
W1 W+5 0 0.5 0.44 1 0.0
O2 O-2 0.25 0.25 0.5 1 0.0
H1 H+1 0 0 0 0.23 0.0
O1 O-2 0 0.5 0.94 1 0.0
